data_4064673
loop_
_publ_author_name
'Bandrowsky, Teresa L.'
'Carroll, James B.'
'Braddock-Wilking, Janet'

_publ_section_title
;
 Synthesis, Characterization, and Crystal Structures of
 1,1-Disubstituted-2,3,4,5-tetraphenylgermoles That Exhibit
 Aggregation-Induced Emission
;
_journal_issue 13
_journal_name_full Organometallics
_journal_page_first 3559
_journal_paper_doi 10.1021/om200259n
_journal_volume 30
_journal_year 2011
_chemical_formula_moiety 'C50 H42 Ge1 O3'
_chemical_formula_sum 'C50 H42 Ge O3'
_chemical_formula_weight 763.47
_space_group_IT_number 14
_symmetry_cell_setting monoclinic
_symmetry_space_group_name_Hall '-P 2yn'
_symmetry_space_group_name_H-M 'P 1 21/n 1'
_atom_sites_solution_hydrogens geom
_atom_sites_solution_primary direct
_atom_sites_solution_secondary direct
_cell_angle_alpha 90
_cell_angle_beta 92.4250(10)
_cell_angle_gamma 90
_cell_formula_units_Z 4
_cell_length_a 13.24330(10)
_cell_length_b 18.0730(2)
_cell_length_c 16.1476(2)
_cell_measurement_reflns_used 0
_cell_measurement_temperature 293
_cell_measurement_theta_max 0
_cell_measurement_theta_min 0
_cell_volume 3861.40(7)
_computing_cell_refinement 'USER DEFINED CELL REFINEMENT'
_computing_data_collection 'USER DEFINED DATA COLLECTION'
_computing_data_reduction 'USER DEFINED DATA REDUCTION'
_computing_molecular_graphics 'CAMERON (Watkin et al., 1996)'
_computing_publication_material 'CRYSTALS (Betteridge et al., 2003)'
_computing_structure_refinement 'CRYSTALS (Betteridge et al., 2003)'
_computing_structure_solution 'SHELXS 86 (Sheldrick, 1986)'
_diffrn_ambient_temperature 293
_diffrn_measured_fraction_theta_full 0.996
_diffrn_measured_fraction_theta_max 0.996
_diffrn_measurement_device Serial
_diffrn_measurement_device_type 'CCD area detector'
_diffrn_measurement_method \w
_diffrn_radiation_monochromator graphite
_diffrn_radiation_type 'Mo K\a'
_diffrn_radiation_wavelength 0.71073
_diffrn_reflns_av_R_equivalents 0.043
_diffrn_reflns_limit_h_max 19
_diffrn_reflns_limit_h_min -19
_diffrn_reflns_limit_k_max 27
_diffrn_reflns_limit_k_min -25
_diffrn_reflns_limit_l_max 24
_diffrn_reflns_limit_l_min -24
_diffrn_reflns_number 98793
_diffrn_reflns_theta_full 32.294
_diffrn_reflns_theta_max 32.294
_diffrn_reflns_theta_min 1.692
_diffrn_standards_number 0
_exptl_absorpt_coefficient_mu 0.837
_exptl_absorpt_correction_T_max 0.7464
_exptl_absorpt_correction_T_min 0.6416
_exptl_absorpt_correction_type numerical
_exptl_absorpt_process_details
;
;
_exptl_crystal_colour yellow
_exptl_crystal_density_diffrn 1.313
_exptl_crystal_density_method 'not measured'
_exptl_crystal_description rectangular
_exptl_crystal_F_000 1592
_exptl_crystal_size_max 0.344
_exptl_crystal_size_mid 0.295
_exptl_crystal_size_min 0.238
_refine_diff_density_max 3.17
_refine_diff_density_min -1.22
_refine_ls_extinction_method None
_refine_ls_goodness_of_fit_ref 0.9972
_refine_ls_matrix_type full
_refine_ls_number_parameters 613
_refine_ls_number_reflns 13642
_refine_ls_number_restraints 242
_refine_ls_R_factor_all 0.0718
_refine_ls_R_factor_gt 0.0434
_refine_ls_shift/su_max 0.0135408
_refine_ls_shift/su_mean 0.0005040
_refine_ls_structure_factor_coef Fsqd
_refine_ls_weighting_details
;
 Method, part 1, Chebychev polynomial, (Watkin, 1994, Prince, 1982) 
 [weight] = 1.0/[A~0~*T~0~(x)+A~1~*T~1~(x) ... +A~n-1~]*T~n-1~(x)] 
 where A~i~ are the Chebychev coefficients listed below and x= Fcalc/Fmax 
 Method = Robust Weighting (Prince, 1982) 
 W = [weight] * [1-(deltaF/6*sigmaF)^2^]^2^ 
 A~i~ are: 
 3.80 4.71 1.07 
;
_refine_ls_weighting_scheme calc
_refine_ls_wR_factor_all 0.1537
_refine_ls_wR_factor_gt 0.1206
_refine_ls_wR_factor_ref 0.1537
_reflns_limit_h_max 19
_reflns_limit_h_min -19
_reflns_limit_k_max 27
_reflns_limit_k_min 0
_reflns_limit_l_max 24
_reflns_limit_l_min 0
_reflns_number_gt 7425
_reflns_number_total 13676
_reflns_threshold_expression I>2.0\s(I)
_oxford_refine_ls_r_factor_ref 0.0718
_oxford_refine_ls_scale 0.082874(16)
_oxford_reflns_number_all 13642
_oxford_reflns_threshold_expression_ref I>-3.0\s(I)
_cod_data_source_file om200259n_si_005.cif
_cod_data_source_block 1
_cod_original_cell_volume 3861.41(7)
_cod_original_sg_symbol_H-M 'P 1 21/n 1 '
_cod_original_formula_sum 'C50 H42 Ge1 O3'
_cod_database_code 4064673

loop_
_symmetry_equiv_pos_as_xyz
x,y,z
-x,-y,-z
-x+1/2,y+1/2,-z+1/2
x+1/2,-y+1/2,z+1/2

loop_
_atom_site_label
_atom_site_type_symbol
_atom_site_fract_x
_atom_site_fract_y
_atom_site_fract_z
_atom_site_U_iso_or_equiv
_atom_site_occupancy
_atom_site_adp_type
_atom_site_refinement_flags_posn
Ge1 Ge 0.787938(14) 0.250131(11) 0.746504(12) 0.0166 1.0000 Uani .
C2 C 0.93039(16) 0.24339(12) 0.75416(14) 0.0233 1.0000 Uani .
C3 C 1.02128(16) 0.25006(12) 0.76036(14) 0.0227 1.0000 Uani .
C4 C 1.12860(15) 0.26040(11) 0.76857(13) 0.0216 1.0000 Uani D
C5 C 1.18033(15) 0.29630(12) 0.70659(13) 0.0236 1.0000 Uani D
C6 C 1.28371(15) 0.31046(12) 0.71589(13) 0.0222 1.0000 Uani D
C7 C 1.33621(14) 0.28870(11) 0.78822(13) 0.0207 1.0000 Uani D
O8 O 1.43595(11) 0.30207(10) 0.80538(10) 0.0282 1.0000 Uani D
C9 C 1.49574(17) 0.32829(17) 0.73976(17) 0.0345 1.0000 Uani D
C10 C 1.28600(17) 0.25076(13) 0.84997(14) 0.0287 1.0000 Uani D
C11 C 1.18353(17) 0.23717(14) 0.84000(15) 0.0294 1.0000 Uani D
C12 C 0.70706(14) 0.16547(11) 0.71255(11) 0.0180 1.0000 Uani .
C13 C 0.64744(13) 0.14871(10) 0.77680(11) 0.0167 1.0000 Uani .
C14 C 0.66267(13) 0.19373(10) 0.85589(11) 0.0160 1.0000 Uani .
C15 C 0.72866(14) 0.25152(10) 0.85457(12) 0.0169 1.0000 Uani .
C16 C 0.76228(14) 0.30300(10) 0.92043(11) 0.0183 1.0000 Uani D
C17 C 0.77738(15) 0.28246(11) 1.00360(12) 0.0213 1.0000 Uani D
C18 C 0.81637(16) 0.33308(13) 1.06168(13) 0.0264 1.0000 Uani D
C19 C 0.83914(17) 0.40503(13) 1.03871(14) 0.0284 1.0000 Uani D
C20 C 0.82309(18) 0.42678(13) 0.95647(14) 0.0293 1.0000 Uani D
C21 C 0.78606(17) 0.37598(12) 0.89781(13) 0.0249 1.0000 Uani D
C22 C 0.60405(13) 0.17346(10) 0.92900(11) 0.0163 1.0000 Uani D
C23 C 0.61166(15) 0.10232(11) 0.96228(12) 0.0203 1.0000 Uani D
C24 C 0.55537(16) 0.08211(12) 1.03006(12) 0.0243 1.0000 Uani D
C25 C 0.48934(15) 0.13249(14) 1.06326(12) 0.0265 1.0000 Uani D
C26 C 0.48140(15) 0.20364(14) 1.03078(12) 0.0254 1.0000 Uani D
C27 C 0.53980(14) 0.22467(12) 0.96465(12) 0.0203 1.0000 Uani D
C28 C 0.56675(14) 0.09195(10) 0.77065(11) 0.0181 1.0000 Uani D
C29 C 0.58801(17) 0.01972(11) 0.74612(12) 0.0232 1.0000 Uani D
C30 C 0.5108(2) -0.03282(12) 0.73808(13) 0.0292 1.0000 Uani D
C31 C 0.4126(2) -0.01386(14) 0.75426(13) 0.0306 1.0000 Uani D
C32 C 0.39056(17) 0.05813(14) 0.77856(13) 0.0281 1.0000 Uani D
C33 C 0.46687(15) 0.11061(12) 0.78717(12) 0.0217 1.0000 Uani D
C34 C 0.69946(15) 0.13996(11) 0.62592(12) 0.0198 1.0000 Uani D
C35 C 0.60662(16) 0.13453(11) 0.58126(12) 0.0225 1.0000 Uani D
C36 C 0.60353(19) 0.11700(12) 0.49684(14) 0.0287 1.0000 Uani D
C37 C 0.6915(2) 0.10468(14) 0.45660(14) 0.0349 1.0000 Uani D
C38 C 0.7841(2) 0.10937(16) 0.50000(15) 0.0387 1.0000 Uani D
C39 C 0.78805(18) 0.12727(15) 0.58383(14) 0.0307 1.0000 Uani D
C40 C 0.75526(15) 0.33202(12) 0.67745(13) 0.0223 1.0000 Uani .
C41 C 0.72866(15) 0.38473(12) 0.63589(13) 0.0227 1.0000 Uani .
C42 C 0.69330(15) 0.44842(12) 0.58993(13) 0.0223 1.0000 Uani D
C43 C 0.70561(17) 0.45486(12) 0.50419(13) 0.0247 1.0000 Uani D
C44 C 0.66605(18) 0.51503(12) 0.46146(13) 0.0270 1.0000 Uani D
C45 C 0.61359(15) 0.57015(12) 0.50264(13) 0.0235 1.0000 Uani D
O46 O 0.57622(14) 0.62679(10) 0.45479(11) 0.0298 1.0000 Uani D
C47 C 0.5096(2) 0.67762(14) 0.49363(17) 0.0330 1.0000 Uani D
C48 C 0.60319(17) 0.56526(13) 0.58815(14) 0.0277 1.0000 Uani D
C49 C 0.64230(17) 0.50449(14) 0.63087(14) 0.0276 1.0000 Uani D
H51 H 1.1448(13) 0.3116(7) 0.6584(10) 0.0273 1.0000 Uiso D
H61 H 1.3161(13) 0.3344(6) 0.6730(10) 0.0269 1.0000 Uiso D
H91 H 1.5638(14) 0.3369(15) 0.7613(14) 0.0418 1.0000 Uiso D
H92 H 1.4675(18) 0.3736(12) 0.7189(15) 0.0418 1.0000 Uiso D
H93 H 1.495(2) 0.2919(12) 0.6960(13) 0.0418 1.0000 Uiso D
H101 H 1.3209(14) 0.2359(7) 0.8978(10) 0.0348 1.0000 Uiso D
H111 H 1.1513(14) 0.2120(7) 0.8823(10) 0.0354 1.0000 Uiso D
H171 H 0.7625(8) 0.2339(9) 1.0197(11) 0.0253 1.0000 Uiso D
H181 H 0.8292(9) 0.3180(10) 1.1171(11) 0.0315 1.0000 Uiso D
H191 H 0.8661(8) 0.4373(10) 1.0784(11) 0.0353 1.0000 Uiso D
H201 H 0.8365(8) 0.4755(10) 0.9407(12) 0.0358 1.0000 Uiso D
H211 H 0.7768(8) 0.3905(10) 0.8423(11) 0.0297 1.0000 Uiso D
H231 H 0.6546(10) 0.0682(10) 0.9378(9) 0.0235 1.0000 Uiso D
H241 H 0.5620(11) 0.0351(9) 1.0528(10) 0.0288 1.0000 Uiso D
H251 H 0.4516(11) 0.1178(10) 1.1076(9) 0.0314 1.0000 Uiso D
H261 H 0.4379(11) 0.2375(10) 1.0542(10) 0.0305 1.0000 Uiso D
H271 H 0.5341(11) 0.2724(9) 0.9434(9) 0.0237 1.0000 Uiso D
H291 H 0.6558(13) 0.0062(10) 0.7356(6) 0.0283 1.0000 Uiso D
H301 H 0.5279(14) -0.0803(10) 0.7206(7) 0.0349 1.0000 Uiso D
H311 H 0.3619(14) -0.0498(10) 0.7483(7) 0.0368 1.0000 Uiso D
H321 H 0.3242(13) 0.0714(10) 0.7887(7) 0.0332 1.0000 Uiso D
H331 H 0.4521(14) 0.1589(9) 0.8047(6) 0.0261 1.0000 Uiso D
H351 H 0.5476(13) 0.1423(6) 0.6086(11) 0.0276 1.0000 Uiso D
H361 H 0.5420(13) 0.1144(6) 0.4670(11) 0.0338 1.0000 Uiso D
H371 H 0.6897(15) 0.0937(6) 0.4000(11) 0.0410 1.0000 Uiso D
H381 H 0.8424(14) 0.0997(6) 0.4729(12) 0.0466 1.0000 Uiso D
H391 H 0.8511(14) 0.1317(6) 0.6133(11) 0.0362 1.0000 Uiso D
H431 H 0.7416(9) 0.4186(9) 0.4763(11) 0.0294 1.0000 Uiso D
H441 H 0.6724(10) 0.5190(9) 0.4056(11) 0.0327 1.0000 Uiso D
H471 H 0.4875(18) 0.7116(12) 0.4503(13) 0.0391 1.0000 Uiso D
H472 H 0.5475(16) 0.7052(13) 0.5371(14) 0.0391 1.0000 Uiso D
H473 H 0.4526(16) 0.6517(12) 0.5167(15) 0.0391 1.0000 Uiso D
H481 H 0.5676(9) 0.6025(9) 0.6161(11) 0.0329 1.0000 Uiso D
H491 H 0.6328(10) 0.4999(10) 0.6885(11) 0.0338 1.0000 Uiso D
C46 C 0.6341(3) 0.4320(3) 0.1661(2) 0.0611 1.0000 Uani D
C1 C 0.4930(3) 0.5021(3) 0.1237(4) 0.0766 1.0000 Uani D
O3 O 0.4796(6) 0.4857(4) 0.1991(4) 0.1496 1.0000 Uani D
C8 C 0.5531(7) 0.4414(5) 0.0831(3) 0.1577 1.0000 Uani D
C50 C 0.5670(5) 0.4586(5) 0.2277(4) 0.1113 1.0000 Uani D
H461 H 0.6951(16) 0.4645(13) 0.1626(16) 0.0600 1.0000 Uiso D
H462 H 0.6539(19) 0.3805(11) 0.1764(15) 0.0600 1.0000 Uiso D
H81 H 0.5890(18) 0.4561(13) 0.0410(13) 0.0600 1.0000 Uiso D
H82 H 0.5299(18) 0.3940(12) 0.0749(15) 0.0600 1.0000 Uiso D
H11 H 0.5305(19) 0.5487(12) 0.1230(16) 0.0600 1.0000 Uiso D
H12 H 0.4264(16) 0.5075(15) 0.0959(15) 0.0600 1.0000 Uiso D
H501 H 0.6024(17) 0.4991(13) 0.2574(16) 0.0600 1.0000 Uiso D
H502 H 0.5513(19) 0.4175(13) 0.2662(16) 0.0600 1.0000 Uiso D

loop_
_atom_site_aniso_label
_atom_site_aniso_U_11
_atom_site_aniso_U_22
_atom_site_aniso_U_33
_atom_site_aniso_U_23
_atom_site_aniso_U_13
_atom_site_aniso_U_12
Ge1 0.01341(9) 0.02010(10) 0.01633(10) 0.00100(6) 0.00277(7) -0.00142(6)
C2 0.0179(8) 0.0282(10) 0.0240(9) 0.0028(7) 0.0032(7) 0.0000(7)
C3 0.0178(8) 0.0261(9) 0.0244(9) 0.0004(7) 0.0017(7) 0.0009(6)
C4 0.0155(8) 0.0258(9) 0.0234(9) 0.0004(7) 0.0012(6) 0.0017(6)
C5 0.0167(8) 0.0297(10) 0.0242(9) 0.0030(7) -0.0018(6) 0.0006(7)
C6 0.0170(8) 0.0259(9) 0.0238(9) 0.0052(7) 0.0011(6) 0.0008(6)
C7 0.0151(7) 0.0233(8) 0.0236(8) -0.0001(7) 0.0005(6) 0.0014(6)
O8 0.0156(6) 0.0403(9) 0.0283(7) 0.0068(7) -0.0016(5) -0.0018(6)
C9 0.0183(9) 0.0461(14) 0.0391(13) 0.0130(11) 0.0016(8) -0.0039(9)
C10 0.0183(9) 0.0436(13) 0.0241(9) 0.0085(8) -0.0001(7) 0.0026(8)
C11 0.0189(9) 0.0431(12) 0.0264(10) 0.0108(9) 0.0036(7) 0.0007(8)
C12 0.0166(7) 0.0209(8) 0.0167(7) -0.0004(6) 0.0031(6) 0.0003(6)
C13 0.0161(7) 0.0170(7) 0.0170(7) 0.0006(6) 0.0015(6) -0.0003(6)
C14 0.0151(7) 0.0179(7) 0.0150(7) 0.0008(6) 0.0016(5) 0.0005(5)
C15 0.0157(7) 0.0181(7) 0.0170(7) 0.0011(6) 0.0013(6) 0.0001(6)
C16 0.0183(7) 0.0184(8) 0.0182(7) -0.0010(6) 0.0021(6) -0.0005(6)
C17 0.0222(8) 0.0210(8) 0.0206(8) 0.0003(6) 0.0002(6) -0.0009(6)
C18 0.0280(9) 0.0300(10) 0.0210(8) -0.0021(7) -0.0016(7) -0.0030(8)
C19 0.0322(10) 0.0283(10) 0.0250(9) -0.0059(8) 0.0029(8) -0.0079(8)
C20 0.0378(11) 0.0226(9) 0.0277(10) -0.0032(8) 0.0056(8) -0.0092(8)
C21 0.0307(10) 0.0233(9) 0.0208(8) 0.0000(7) 0.0027(7) -0.0066(7)
C22 0.0142(7) 0.0189(7) 0.0158(7) 0.0001(6) 0.0023(5) 0.0001(6)
C23 0.0216(8) 0.0200(8) 0.0193(8) 0.0005(6) 0.0010(6) -0.0009(6)
C24 0.0260(9) 0.0272(9) 0.0198(8) 0.0045(7) -0.0002(7) -0.0068(7)
C25 0.0191(8) 0.0434(12) 0.0172(8) 0.0034(8) 0.0029(6) -0.0061(8)
C26 0.0184(8) 0.0398(11) 0.0182(8) -0.0018(8) 0.0033(6) 0.0034(8)
C27 0.0186(8) 0.0236(8) 0.0187(8) -0.0005(6) 0.0026(6) 0.0036(6)
C28 0.0196(7) 0.0185(7) 0.0161(7) 0.0011(6) 0.0010(6) -0.0021(6)
C29 0.0296(10) 0.0199(8) 0.0200(8) -0.0003(6) 0.0016(7) -0.0010(7)
C30 0.0444(13) 0.0195(9) 0.0236(9) 0.0001(7) 0.0006(8) -0.0089(8)
C31 0.0390(12) 0.0300(11) 0.0227(9) 0.0035(8) -0.0016(8) -0.0168(9)
C32 0.0235(9) 0.0369(11) 0.0239(9) 0.0031(8) 0.0010(7) -0.0106(8)
C33 0.0182(8) 0.0260(9) 0.0209(8) 0.0009(7) 0.0002(6) -0.0022(6)
C34 0.0214(8) 0.0216(8) 0.0167(7) -0.0001(6) 0.0037(6) -0.0013(6)
C35 0.0246(9) 0.0233(9) 0.0195(8) 0.0001(7) -0.0003(7) 0.0017(7)
C36 0.0361(11) 0.0287(10) 0.0208(9) 0.0027(7) -0.0048(8) -0.0028(8)
C37 0.0480(14) 0.0399(13) 0.0170(9) -0.0022(8) 0.0052(9) -0.0080(11)
C38 0.0354(12) 0.0583(17) 0.0234(10) -0.0122(10) 0.0123(9) -0.0067(11)
C39 0.0249(10) 0.0454(13) 0.0225(9) -0.0084(9) 0.0081(7) -0.0036(9)
C40 0.0183(8) 0.0272(9) 0.0218(8) 0.0023(7) 0.0040(6) -0.0019(7)
C41 0.0201(8) 0.0263(9) 0.0219(8) 0.0033(7) 0.0042(7) -0.0026(7)
C42 0.0218(8) 0.0243(9) 0.0209(8) 0.0045(7) 0.0006(7) -0.0025(7)
C43 0.0303(10) 0.0228(9) 0.0211(8) 0.0012(7) 0.0008(7) -0.0021(7)
C44 0.0365(11) 0.0249(9) 0.0194(8) 0.0031(7) 0.0018(8) -0.0020(8)
C45 0.0231(9) 0.0239(9) 0.0234(9) 0.0053(7) -0.0007(7) -0.0034(7)
O46 0.0340(8) 0.0275(8) 0.0281(8) 0.0076(6) 0.0015(6) 0.0036(6)
C47 0.0341(11) 0.0268(10) 0.0380(12) 0.0048(9) 0.0013(9) 0.0055(9)
C48 0.0269(10) 0.0310(10) 0.0256(9) 0.0032(8) 0.0053(8) 0.0035(8)
C49 0.0273(10) 0.0349(11) 0.0209(9) 0.0058(8) 0.0050(7) 0.0036(8)
C46 0.055(2) 0.080(3) 0.0492(19) 0.0088(18) 0.0080(16) 0.0109(19)
C1 0.0403(19) 0.069(3) 0.120(5) 0.023(3) 0.000(2) -0.0015(17)
O3 0.210(7) 0.133(5) 0.111(4) -0.014(3) 0.069(4) -0.041(5)
C8 0.256(10) 0.182(7) 0.042(2) -0.043(3) 0.077(4) -0.148(7)
C50 0.092(4) 0.163(7) 0.080(4) -0.030(4) 0.018(3) 0.053(5)

loop_
_atom_type_symbol
_atom_type_scat_dispersion_real
_atom_type_scat_dispersion_imag
_atom_type_scat_Cromer_Mann_a1
_atom_type_scat_Cromer_Mann_b1
_atom_type_scat_Cromer_Mann_a2
_atom_type_scat_Cromer_Mann_b2
_atom_type_scat_Cromer_Mann_a3
_atom_type_scat_Cromer_Mann_b3
_atom_type_scat_Cromer_Mann_a4
_atom_type_scat_Cromer_Mann_b4
_atom_type_scat_Cromer_Mann_c
_atom_type_scat_source
C 0.0033 0.0016 2.3100 20.8439 1.0200 10.2075 1.5886 0.5687 0.8650 51.6512 0.2156 'International Tables Vol C 4.2.6.8 and 6.1.1.4'
H 0.0000 0.0000 0.4930 10.5109 0.3229 26.1257 0.1402 3.1424 0.0408 57.7998 0.0030 'International Tables Vol C 4.2.6.8 and 6.1.1.4'
O 0.0106 0.0060 3.0485 13.2771 2.2868 5.7011 1.5463 0.3239 0.8670 32.9089 0.2508 'International Tables Vol C 4.2.6.8 and 6.1.1.4'
Ge 0.1547 1.8001 16.0816 2.8509 6.3747 0.2516 3.7068 11.4468 3.6830 54.7625 2.1313 'International Tables Vol C 4.2.6.8 and 6.1.1.4'

loop_
_geom_angle_atom_site_label_1
_geom_angle_atom_site_label_2
_geom_angle_atom_site_label_3
_geom_angle
_geom_angle_publ_flag
C2 Ge1 C12 120.47(9) yes
C2 Ge1 C15 112.47(9) yes
C12 Ge1 C15 91.43(8) yes
C2 Ge1 C40 106.97(9) yes
C12 Ge1 C40 109.98(8) yes
C15 Ge1 C40 115.34(8) yes
Ge1 C2 C3 170.53(19) yes
C2 C3 C4 178.1(2) yes
C3 C4 C5 120.57(19) yes
C3 C4 C11 120.99(19) yes
C5 C4 C11 118.41(19) yes
C4 C5 C6 121.14(19) yes
C4 C5 H51 119.3(11) no
C6 C5 H51 119.5(11) no
C5 C6 C7 119.49(18) yes
C5 C6 H61 119.0(11) no
C7 C6 H61 121.5(11) no
C6 C7 O8 124.59(18) yes
C6 C7 C10 120.05(18) yes
O8 C7 C10 115.36(18) yes
C7 O8 C9 118.13(17) yes
O8 C9 H91 108.9(14) no
O8 C9 H92 108.9(14) no
H91 C9 H92 109.6(15) no
O8 C9 H93 109.4(14) no
H91 C9 H93 110.4(15) no
H92 C9 H93 109.6(16) no
C7 C10 C11 119.8(2) yes
C7 C10 H101 120.1(12) no
C11 C10 H101 120.0(12) no
C4 C11 C10 121.0(2) yes
C4 C11 H111 120.6(12) no
C10 C11 H111 118.4(12) no
Ge1 C12 C13 106.96(13) yes
Ge1 C12 C34 122.14(13) yes
C13 C12 C34 129.38(17) yes
C12 C13 C14 117.35(16) yes
C12 C13 C28 122.81(17) yes
C14 C13 C28 119.76(15) yes
C13 C14 C15 117.35(16) yes
C13 C14 C22 118.70(15) yes
C15 C14 C22 123.94(16) yes
Ge1 C15 C14 106.72(13) yes
Ge1 C15 C16 122.49(13) yes
C14 C15 C16 130.50(17) yes
C15 C16 C17 123.63(17) yes
C15 C16 C21 118.04(17) yes
C17 C16 C21 118.22(18) yes
C16 C17 C18 120.37(19) yes
C16 C17 H171 119.4(11) no
C18 C17 H171 120.2(11) no
C17 C18 C19 120.9(2) yes
C17 C18 H181 119.6(12) no
C19 C18 H181 119.5(12) no
C18 C19 C20 119.5(2) yes
C18 C19 H191 119.1(12) no
C20 C19 H191 121.4(12) no
C19 C20 C21 119.8(2) yes
C19 C20 H201 120.2(12) no
C21 C20 H201 120.0(12) no
C16 C21 C20 121.1(2) yes
C16 C21 H211 119.3(12) no
C20 C21 H211 119.5(12) no
C14 C22 C23 120.10(16) yes
C14 C22 C27 120.77(17) yes
C23 C22 C27 119.13(17) yes
C22 C23 C24 120.65(19) yes
C22 C23 H231 118.6(11) no
C24 C23 H231 120.8(11) no
C23 C24 C25 119.8(2) yes
C23 C24 H241 120.3(12) no
C25 C24 H241 119.9(11) no
C24 C25 C26 120.02(19) yes
C24 C25 H251 118.7(12) no
C26 C25 H251 121.3(12) no
C25 C26 C27 120.3(2) yes
C25 C26 H261 119.5(12) no
C27 C26 H261 120.2(12) no
C22 C27 C26 120.06(19) yes
C22 C27 H271 120.2(11) no
C26 C27 H271 119.7(11) no
C13 C28 C29 120.85(17) yes
C13 C28 C33 120.29(17) yes
C29 C28 C33 118.83(18) yes
C28 C29 C30 120.4(2) yes
C28 C29 H291 119.6(11) no
C30 C29 H291 120.0(11) no
C29 C30 C31 120.3(2) yes
C29 C30 H301 117.8(12) no
C31 C30 H301 121.9(12) no
C30 C31 C32 119.7(2) yes
C30 C31 H311 119.0(12) no
C32 C31 H311 121.3(12) no
C31 C32 C33 120.4(2) yes
C31 C32 H321 120.0(12) no
C33 C32 H321 119.6(12) no
C28 C33 C32 120.4(2) yes
C28 C33 H331 119.4(11) no
C32 C33 H331 120.3(11) no
C12 C34 C35 122.26(17) yes
C12 C34 C39 119.19(18) yes
C35 C34 C39 118.27(19) yes
C34 C35 C36 120.4(2) yes
C34 C35 H351 119.0(11) no
C36 C35 H351 120.6(11) no
C35 C36 C37 120.4(2) yes
C35 C36 H361 120.3(12) no
C37 C36 H361 119.2(12) no
C36 C37 C38 119.9(2) yes
C36 C37 H371 120.6(12) no
C38 C37 H371 119.5(12) no
C37 C38 C39 120.1(2) yes
C37 C38 H381 119.3(12) no
C39 C38 H381 120.6(12) no
C34 C39 C38 120.8(2) yes
C34 C39 H391 118.8(12) no
C38 C39 H391 120.4(12) no
Ge1 C40 C41 175.82(18) yes
C40 C41 C42 176.9(2) yes
C41 C42 C43 121.7(2) yes
C41 C42 C49 119.30(19) yes
C43 C42 C49 118.93(19) yes
C42 C43 C44 120.0(2) yes
C42 C43 H431 119.9(12) no
C44 C43 H431 120.0(11) no
C43 C44 C45 120.6(2) yes
C43 C44 H441 120.5(12) no
C45 C44 H441 118.9(12) no
C44 C45 O46 116.18(19) yes
C44 C45 C48 119.8(2) yes
O46 C45 C48 124.0(2) yes
C45 O46 C47 116.61(18) yes
O46 C47 H471 105.3(13) no
O46 C47 H472 109.5(13) no
H471 C47 H472 109.0(15) no
O46 C47 H473 111.0(14) no
H471 C47 H473 111.4(15) no
H472 C47 H473 110.6(15) no
C45 C48 C49 119.5(2) yes
C45 C48 H481 119.9(12) no
C49 C48 H481 120.6(12) no
C42 C49 C48 121.1(2) yes
C42 C49 H491 119.2(12) no
C48 C49 H491 119.7(12) no
C8 C46 C50 97.2(4) yes
C8 C46 H461 112.6(15) no
C50 C46 H461 111.4(15) no
C8 C46 H462 112.8(15) no
C50 C46 H462 111.6(15) no
H461 C46 H462 110.8(16) no
O3 C1 C8 109.9(5) yes
O3 C1 H11 107.6(15) no
C8 C1 H11 110.0(14) no
O3 C1 H12 107.7(15) no
C8 C1 H12 110.7(15) no
H11 C1 H12 111.0(16) no
C1 O3 C50 105.5(6) yes
C1 C8 C46 93.3(4) yes
C1 C8 H81 114.9(15) no
C46 C8 H81 107.1(16) no
C1 C8 H82 123.9(15) no
C46 C8 H82 102.7(16) no
H81 C8 H82 110.9(15) no
C46 C50 O3 115.9(6) yes
C46 C50 H501 106.8(15) no
O3 C50 H501 106.7(15) no
C46 C50 H502 109.4(15) no
O3 C50 H502 106.9(15) no
H501 C50 H502 111.0(17) no

loop_
_geom_bond_atom_site_label_1
_geom_bond_atom_site_label_2
_geom_bond_distance
_geom_bond_publ_flag
Ge1 C2 1.889(2) yes
Ge1 C12 1.9336(19) yes
Ge1 C15 1.9436(19) yes
Ge1 C40 1.892(2) yes
C2 C3 1.210(3) yes
C3 C4 1.434(3) yes
C4 C5 1.396(3) yes
C4 C11 1.402(3) yes
C5 C6 1.395(3) yes
C5 H51 0.934(17) no
C6 C7 1.391(3) yes
C6 H61 0.936(17) no
C7 O8 1.360(2) yes
C7 C10 1.401(3) yes
O8 C9 1.430(3) yes
C9 H91 0.965(17) no
C9 H92 0.955(18) no
C9 H93 0.965(18) no
C10 C11 1.382(3) yes
C10 H101 0.923(17) no
C11 H111 0.938(17) no
C12 C13 1.364(2) yes
C12 C34 1.472(3) yes
C13 C14 1.521(3) yes
C13 C28 1.482(3) yes
C14 C15 1.363(2) yes
C14 C22 1.486(2) yes
C15 C16 1.468(3) yes
C16 C17 1.399(3) yes
C16 C21 1.408(3) yes
C17 C18 1.394(3) yes
C17 H171 0.938(17) no
C18 C19 1.389(3) yes
C18 H181 0.944(17) no
C19 C20 1.393(3) yes
C19 H191 0.927(17) no
C20 C21 1.393(3) yes
C20 H201 0.936(17) no
C21 H211 0.937(17) no
C22 C23 1.396(3) yes
C22 C27 1.398(3) yes
C23 C24 1.399(3) yes
C23 H231 0.937(17) no
C24 C25 1.386(3) yes
C24 H241 0.929(17) no
C25 C26 1.391(3) yes
C25 H251 0.930(17) no
C26 C27 1.397(3) yes
C26 H261 0.932(17) no
C27 H271 0.931(17) no
C28 C29 1.396(3) yes
C28 C33 1.402(3) yes
C29 C30 1.398(3) yes
C29 H291 0.953(17) no
C30 C31 1.381(4) yes
C30 H301 0.934(17) no
C31 C32 1.393(4) yes
C31 H311 0.936(17) no
C32 C33 1.389(3) yes
C32 H321 0.932(17) no
C33 H331 0.941(17) no
C34 C35 1.402(3) yes
C34 C39 1.399(3) yes
C35 C36 1.398(3) yes
C35 H351 0.924(17) no
C36 C37 1.376(4) yes
C36 H361 0.930(17) no
C37 C38 1.389(4) yes
C37 H371 0.935(17) no
C38 C39 1.391(3) yes
C38 H381 0.920(18) no
C39 H391 0.947(17) no
C40 C41 1.209(3) yes
C41 C42 1.437(3) yes
C42 C43 1.406(3) yes
C42 C49 1.399(3) yes
C43 C44 1.379(3) yes
C43 H431 0.937(17) no
C44 C45 1.399(3) yes
C44 H441 0.913(17) no
C45 O46 1.363(3) yes
C45 C48 1.396(3) yes
O46 C47 1.436(3) yes
C47 H471 0.967(17) no
C47 H472 0.981(17) no
C47 H473 0.976(17) no
C48 C49 1.386(3) yes
C48 H481 0.948(17) no
C49 H491 0.947(17) no
C46 C8 1.689(9) yes
C46 C50 1.444(6) yes
C46 H461 1.003(18) no
C46 H462 0.981(18) no
C1 O3 1.273(7) yes
C1 C8 1.521(10) yes
C1 H11 0.978(18) no
C1 H12 0.977(18) no
O3 C50 1.322(9) yes
C8 H81 0.888(18) no
C8 H82 0.917(18) no
C50 H501 0.983(18) no
C50 H502 0.996(18) no

loop_
_geom_hbond_atom_site_label_D
_geom_hbond_atom_site_label_H
_geom_hbond_atom_site_label_A
_geom_hbond_site_symmetry_A
_geom_hbond_angle_DHA
_geom_hbond_distance_DH
_geom_hbond_distance_HA
_geom_hbond_distance_DA
_geom_hbond_publ_flag
C27 H271 O8 1_455 122.7(8) 0.931(17) 2.588(13) 3.188(3) yes
C33 H331 O8 1_455 160.7(10) 0.941(17) 2.597(17) 3.498(3) yes
C49 H491 O3 2_666 147.4(13) 0.947(17) 2.410(18) 3.249(3) yes
